data_2200133
loop_
_publ_author_name
'Azim, Abul'
'Errington, William'
'Parmar, Virinder S.'

_publ_section_title
;
 3-Hydroxy-1-(2-hydroxy-3,4-dimethoxyphenyl)-2-methylpropanone
;
_journal_issue 3
_journal_name_full 'Acta Crystallographica Section E'
_journal_page_first o266
_journal_page_last o268
_journal_paper_doi 10.1107/S1600536801003518
_journal_volume 57
_journal_year 2001
_chemical_formula_iupac 'C12 H16 O5'
_chemical_formula_moiety 'C12 H16 O5'
_chemical_formula_sum 'C12 H16 O5'
_chemical_formula_weight 240.25
_chemical_melting_point 343
_chemical_name_systematic
;
3-Hydroxy-1-(2-hydroxy-3,4-dimethoxyphenyl)-2-methylpropanone
;
_space_group_IT_number 15
_symmetry_cell_setting monoclinic
_symmetry_space_group_name_Hall '-C 2yc'
_symmetry_space_group_name_H-M 'C 1 2/c 1'
_audit_creation_method SHELXL-97
_cell_angle_alpha 90.00
_cell_angle_beta 134.586(3)
_cell_angle_gamma 90.00
_cell_formula_units_Z 8
_cell_length_a 20.9568(12)
_cell_length_b 10.6129(6)
_cell_length_c 14.7853(9)
_cell_measurement_reflns_used 4598
_cell_measurement_temperature 200(2)
_cell_measurement_theta_max 26.99
_cell_measurement_theta_min 2.35
_cell_volume 2342.0(3)
_computing_cell_refinement 'SAINT (Siemens, 1995)'
_computing_data_collection 'SMART (Siemens, 1994a)'
_computing_data_reduction SAINT
_computing_molecular_graphics SHELXTL/PC
_computing_publication_material SHELXTL/PC
_computing_structure_refinement 'SHELXL97 (Sheldrick, 1997)'
_computing_structure_solution 'SHELXTL/PC (Siemens, 1994b)'
_diffrn_ambient_temperature 200(2)
_diffrn_detector_area_resol_mean 8.192
_diffrn_measured_fraction_theta_full .991
_diffrn_measured_fraction_theta_max .991
_diffrn_measurement_device_type 'Siemens SMART CCD area-detector'
_diffrn_measurement_method \w
_diffrn_radiation_monochromator graphite
_diffrn_radiation_source 'normal-focus sealed tube'
_diffrn_radiation_type MoK\a
_diffrn_radiation_wavelength .71073
_diffrn_reflns_av_R_equivalents .0180
_diffrn_reflns_av_sigmaI/netI .0228
_diffrn_reflns_limit_h_max 26
_diffrn_reflns_limit_h_min -21
_diffrn_reflns_limit_k_max 13
_diffrn_reflns_limit_k_min -12
_diffrn_reflns_limit_l_max 11
_diffrn_reflns_limit_l_min -18
_diffrn_reflns_number 6539
_diffrn_reflns_theta_full 26.99
_diffrn_reflns_theta_max 26.99
_diffrn_reflns_theta_min 2.35
_diffrn_standards_decay_% 0
_diffrn_standards_number 0
_exptl_absorpt_coefficient_mu .106
_exptl_absorpt_correction_T_max .959
_exptl_absorpt_correction_T_min .949
_exptl_absorpt_correction_type multi-scan
_exptl_absorpt_process_details '(SADABS; Sheldrick, 1996)'
_exptl_crystal_colour colourless
_exptl_crystal_density_diffrn 1.363
_exptl_crystal_density_method 'not measured'
_exptl_crystal_description block
_exptl_crystal_F_000 1024
_exptl_crystal_size_max .5
_exptl_crystal_size_mid .4
_exptl_crystal_size_min .4
_refine_diff_density_max .199
_refine_diff_density_min -.176
_refine_ls_extinction_method none
_refine_ls_goodness_of_fit_ref 1.064
_refine_ls_hydrogen_treatment mixed
_refine_ls_matrix_type full
_refine_ls_number_parameters 165
_refine_ls_number_reflns 2534
_refine_ls_number_restraints 0
_refine_ls_restrained_S_all 1.064
_refine_ls_R_factor_all .0492
_refine_ls_R_factor_gt .0373
_refine_ls_shift/su_max .000
_refine_ls_shift/su_mean .000
_refine_ls_structure_factor_coef Fsqd
_refine_ls_weighting_details 'calc w = 1/[\s^2^(Fo^2^)+(0.0603P)^2^+0.4432P] where P = (Fo^2^+2Fc^2^)/3'
_refine_ls_weighting_scheme calc
_refine_ls_wR_factor_ref .1096
_reflns_number_gt 2008
_reflns_number_total 2534
_reflns_threshold_expression I>2\s(I)
_cod_data_source_file cf6050.cif
_cod_data_source_block I
_cod_original_cell_volume 2342.0(2)
_cod_original_sg_symbol_H-M 'C 2/c'
_cod_database_code 2200133

loop_
_symmetry_equiv_pos_as_xyz
'x, y, z'
'-x, y, -z+1/2'
'x+1/2, y+1/2, z'
'-x+1/2, y+1/2, -z+1/2'
'-x, -y, -z'
'x, -y, z-1/2'
'-x+1/2, -y+1/2, -z'
'x+1/2, -y+1/2, z-1/2'

loop_
_atom_site_label
_atom_site_fract_x
_atom_site_fract_y
_atom_site_fract_z
_atom_site_U_iso_or_equiv
_atom_site_adp_type
_atom_site_calc_flag
_atom_site_refinement_flags
_atom_site_occupancy
_atom_site_disorder_assembly
_atom_site_disorder_group
_atom_site_type_symbol
O1 .23471(6) .10151(9) .38188(9) .0397(2) Uani d . 1 . . O
O2 .11909(7) -.04825(11) .42363(10) .0491(3) Uani d . 1 . . O
H2 .1717(16) -.009(2) .489(2) .093(7) Uiso d . 1 . . H
O3 .25689(6) .33737(10) .40202(9) .0387(2) Uani d . 1 . . O
H3 .2690(12) .2572(19) .4132(17) .063(6) Uiso d . 1 . . H
O4 .18555(6) .56909(8) .33589(9) .0394(2) Uani d . 1 . . O
O5 .00860(6) .60420(9) .14341(9) .0415(3) Uani d . 1 . . O
C1 .15183(8) .11280(12) .29649(12) .0319(3) Uani d . 1 . . C
C2 .09563(9) -.00657(12) .23933(12) .0362(3) Uani d . 1 . . C
H2A .0318 .0158 .1885 .043 Uiso calc R 1 . . H
C3 .12836(10) -.09810(13) .34392(13) .0414(3) Uani d . 1 . . C
H3A .0938 -.1775 .3050 .050 Uiso calc R 1 . . H
H3B .1922 -.1181 .3962 .050 Uiso calc R 1 . . H
C4 .10196(12) -.06568(14) .15105(15) .0518(4) Uani d . 1 . . C
H4A .0840 -.0035 .0876 .078 Uiso calc R 1 . . H
H4B .0622 -.1390 .1081 .078 Uiso calc R 1 . . H
H4C .1638 -.0923 .2011 .078 Uiso calc R 1 . . H
C5 .20792(10) .62533(14) .27336(15) .0490(4) Uani d . 1 . . C
H5A .2502 .6946 .3253 .073 Uiso calc R 1 . . H
H5B .1535 .6580 .1905 .073 Uiso calc R 1 . . H
H5C .2355 .5620 .2614 .073 Uiso calc R 1 . . H
C6 -.08524(9) .62789(14) .03954(14) .0458(4) Uani d . 1 . . C
H6A -.0960 .7190 .0288 .069 Uiso calc R 1 . . H
H6B -.1181 .5891 .0571 .069 Uiso calc R 1 . . H
H6C -.1059 .5918 -.0384 .069 Uiso calc R 1 . . H
C1' .11061(8) .23794(12) .25137(11) .0310(3) Uani d . 1 . . C
C2' .16641(8) .34630(12) .30908(11) .0309(3) Uani d . 1 . . C
C3' .12957(8) .46679(12) .27187(11) .0326(3) Uani d . 1 . . C
C4' .03681(9) .48277(12) .17268(12) .0339(3) Uani d . 1 . . C
C5' -.01932(8) .37699(13) .11258(12) .0353(3) Uani d . 1 . . C
H5'A -.0823 .3872 .0446 .042 Uiso calc R 1 . . H
C6' .01772(8) .25802(12) .15302(12) .0337(3) Uani d . 1 . . C
H6'A -.0210 .1870 .1129 .040 Uiso calc R 1 . . H

loop_
_atom_site_aniso_label
_atom_site_aniso_U_11
_atom_site_aniso_U_22
_atom_site_aniso_U_33
_atom_site_aniso_U_12
_atom_site_aniso_U_13
_atom_site_aniso_U_23
O1 .0294(5) .0374(5) .0429(5) .0009(4) .0219(4) -.0012(4)
O2 .0376(6) .0614(7) .0420(6) -.0113(5) .0257(5) -.0058(5)
O3 .0264(5) .0369(6) .0410(5) -.0031(4) .0193(4) -.0041(4)
O4 .0382(5) .0345(5) .0397(5) -.0092(4) .0253(4) -.0081(4)
O5 .0357(5) .0322(5) .0436(5) .0034(4) .0232(5) -.0008(4)
C1 .0303(6) .0351(7) .0317(6) -.0010(5) .0223(6) -.0024(5)
C2 .0325(7) .0316(7) .0380(7) -.0020(5) .0224(6) -.0026(5)
C3 .0389(7) .0352(7) .0424(7) -.0035(6) .0258(6) -.0001(6)
C4 .0619(10) .0418(8) .0479(8) -.0082(7) .0372(8) -.0114(7)
C5 .0492(9) .0377(8) .0568(9) -.0054(6) .0360(8) .0036(6)
C6 .0369(8) .0415(8) .0451(8) .0098(6) .0238(7) .0039(6)
C1' .0301(6) .0328(6) .0302(6) -.0015(5) .0212(5) -.0024(5)
C2' .0268(6) .0364(7) .0279(6) -.0026(5) .0186(5) -.0033(5)
C3' .0315(7) .0335(7) .0318(6) -.0057(5) .0218(6) -.0060(5)
C4' .0346(7) .0340(7) .0330(6) .0028(5) .0236(6) -.0005(5)
C5' .0274(6) .0383(7) .0310(6) -.0003(5) .0172(5) -.0023(5)
C6' .0289(6) .0340(7) .0320(6) -.0045(5) .0191(5) -.0055(5)

loop_
_atom_type_symbol
_atom_type_description
_atom_type_scat_dispersion_real
_atom_type_scat_dispersion_imag
_atom_type_scat_source
C C .0033 .0016 'International Tables Vol C Tables 4.2.6.8 and 6.1.1.4'
H H .0000 .0000 'International Tables Vol C Tables 4.2.6.8 and 6.1.1.4'
O O .0106 .0060 'International Tables Vol C Tables 4.2.6.8 and 6.1.1.4'

loop_
_geom_angle_atom_site_label_1
_geom_angle_atom_site_label_2
_geom_angle_atom_site_label_3
_geom_angle
C3 O2 H2 106.5(14)
C2' O3 H3 105.9(12)
C3' O4 C5 113.16(10)
C4' O5 C6 118.18(11)
O1 C1 C1' 120.43(11)
O1 C1 C2 117.98(11)
C1' C1 C2 121.58(11)
C1 C2 C3 110.27(11)
C1 C2 C4 108.52(11)
C3 C2 C4 110.90(12)
C1 C2 H2A 109.0
C3 C2 H2A 109.0
C4 C2 H2A 109.0
O2 C3 C2 112.20(12)
O2 C3 H3A 109.2
C2 C3 H3A 109.2
O2 C3 H3B 109.2
C2 C3 H3B 109.2
H3A C3 H3B 107.9
C2 C4 H4A 109.5
C2 C4 H4B 109.5
H4A C4 H4B 109.5
C2 C4 H4C 109.5
H4A C4 H4C 109.5
H4B C4 H4C 109.5
O4 C5 H5A 109.5
O4 C5 H5B 109.5
H5A C5 H5B 109.5
O4 C5 H5C 109.5
H5A C5 H5C 109.5
H5B C5 H5C 109.5
O5 C6 H6A 109.5
O5 C6 H6B 109.5
H6A C6 H6B 109.5
O5 C6 H6C 109.5
H6A C6 H6C 109.5
H6B C6 H6C 109.5
C6' C1' C2' 117.20(11)
C6' C1' C1 123.66(11)
C2' C1' C1 119.14(11)
O3 C2' C3' 117.28(11)
O3 C2' C1' 121.92(11)
C3' C2' C1' 120.81(11)
O4 C3' C2' 118.99(11)
O4 C3' C4' 120.80(11)
C2' C3' C4' 120.19(11)
O5 C4' C3' 115.06(11)
O5 C4' C5' 125.09(11)
C3' C4' C5' 119.84(12)
C6' C5' C4' 119.46(12)
C6' C5' H5'A 120.3
C4' C5' H5'A 120.3
C5' C6' C1' 122.45(11)
C5' C6' H6'A 118.8
C1' C6' H6'A 118.8

loop_
_geom_bond_atom_site_label_1
_geom_bond_atom_site_label_2
_geom_bond_site_symmetry_2
_geom_bond_distance
_geom_bond_publ_flag
O1 C1 . 1.2436(15) ?
O2 C3 . 1.4239(18) ?
O2 H2 . .91(2) ?
O3 C2' . 1.3545(15) ?
O3 H3 . .87(2) ?
O4 C3' . 1.3755(14) ?
O4 C5 . 1.4280(18) ?
O5 C4' . 1.3558(16) ?
O5 C6 . 1.4314(16) ?
C1 C1' . 1.4649(17) ?
C1 C2 . 1.5194(17) ?
C2 C3 . 1.5219(19) ?
C2 C4 . 1.536(2) ?
C2 H2A . 1.000 ?
C3 H3A . .990 ?
C3 H3B . .990 ?
C4 H4A . .980 ?
C4 H4B . .980 ?
C4 H4C . .980 ?
C5 H5A . .980 ?
C5 H5B . .980 ?
C5 H5C . .980 ?
C6 H6A . .980 ?
C6 H6B . .980 ?
C6 H6C . .980 ?
C1' C6' . 1.4054(17) ?
C1' C2' . 1.4202(17) ?
C2' C3' . 1.3919(18) ?
C3' C4' . 1.3987(17) ?
C4' C5' . 1.4022(18) ?
C5' C6' . 1.3794(18) ?
C5' H5'A . .950 ?
C6' H6'A . .950 ?

loop_
_geom_hbond_atom_site_label_D
_geom_hbond_atom_site_label_H
_geom_hbond_atom_site_label_A
_geom_hbond_site_symmetry_A
_geom_hbond_distance_DH
_geom_hbond_distance_HA
_geom_hbond_distance_DA
_geom_hbond_angle_DHA
O3 H3 O1 . .87(2) 1.73(2) 2.5252(13) 150.8(18)
O2 H2 O3 7_556 .91(2) 2.19(3) 3.0004(15) 149(2)
O2 H2 O4 7_556 .91(2) 2.28(2) 3.0025(14) 137(2)

loop_
_geom_torsion_atom_site_label_1
_geom_torsion_atom_site_label_2
_geom_torsion_atom_site_label_3
_geom_torsion_atom_site_label_4
_geom_torsion
_geom_torsion_publ_flag
O1 C1 C2 C3 46.75(16) ?
C1' C1 C2 C3 -134.59(12) ?
O1 C1 C2 C4 -74.91(15) ?
C1' C1 C2 C4 103.75(14) ?
C1 C2 C3 O2 62.71(14) ?
C4 C2 C3 O2 -177.06(11) ?
O1 C1 C1' C6' 178.20(11) yes
C2 C1 C1' C6' -.43(19) yes
O1 C1 C1' C2' -1.92(18) yes
C2 C1 C1' C2' 179.46(11) yes
C6' C1' C2' O3 -177.99(11) ?
C1 C1' C2' O3 2.12(18) ?
C6' C1' C2' C3' 2.17(18) ?
C1 C1' C2' C3' -177.72(11) ?
C5 O4 C3' C2' 97.59(14) yes
C5 O4 C3' C4' -83.85(15) yes
O3 C2' C3' O4 -4.19(17) ?
C1' C2' C3' O4 175.66(11) ?
O3 C2' C3' C4' 177.24(11) ?
C1' C2' C3' C4' -2.91(18) ?
C6 O5 C4' C3' 177.60(11) yes
C6 O5 C4' C5' -3.00(19) yes
O4 C3' C4' O5 2.37(17) ?
C2' C3' C4' O5 -179.09(11) ?
O4 C3' C4' C5' -177.07(11) ?
C2' C3' C4' C5' 1.47(19) ?
O5 C4' C5' C6' -178.74(12) ?
C3' C4' C5' C6' .64(19) ?
C4' C5' C6' C1' -1.4(2) ?
C2' C1' C6' C5' -.03(19) ?
C1 C1' C6' C5' 179.86(12) ?
